data_2205673
loop_
_publ_author_name
'Cui, Jian-Zhong'
'Zhang, Dan'
'Zhang, Hong'
'Pan, Shuo-Wen'
'Cheng, Peng'
'Liao, Dai-Zheng'
'Wang, Geng-Lin'

_publ_section_title
;
 <i>N</i>,<i>N</i>'-Bis[2-(dimethylamino)ethyl]dithiooxamide
;
_journal_issue 5
_journal_name_full 'Acta Crystallographica Section E'
_journal_page_first o1496
_journal_page_last o1497
_journal_paper_doi 10.1107/S1600536805012225
_journal_volume 61
_journal_year 2005
_chemical_formula_iupac 'C10 H22 N4 S2'
_chemical_formula_moiety 'C10 H22 N4 S2'
_chemical_formula_sum 'C10 H22 N4 S2'
_chemical_formula_weight 262.44
_chemical_melting_point 365
_chemical_name_systematic
;
N,N'-Bis[2-(dimethylamino)ethyl]dithiooxamide
;
_space_group_IT_number 14
_symmetry_cell_setting monoclinic
_symmetry_space_group_name_Hall '-P 2ybc'
_symmetry_space_group_name_H-M 'P 1 21/c 1'
_atom_sites_solution_hydrogens geom
_atom_sites_solution_primary direct
_atom_sites_solution_secondary difmap
_cell_angle_alpha 90.00
_cell_angle_beta 110.917(3)
_cell_angle_gamma 90.00
_cell_formula_units_Z 2
_cell_length_a 9.964(2)
_cell_length_b 7.2840(16)
_cell_length_c 11.462(3)
_cell_measurement_reflns_used 1018
_cell_measurement_temperature 293(2)
_cell_measurement_theta_max 20.31
_cell_measurement_theta_min 3.38
_cell_volume 777.1(3)
_computing_cell_refinement 'SAINT (Bruker, 1997)'
_computing_data_collection 'SMART (Bruker, 1997)'
_computing_data_reduction SAINT
_computing_molecular_graphics 'SHELXTL (Bruker, 1997)'
_computing_publication_material SHELXTL
_computing_structure_refinement 'SHELXL97 (Sheldrick, 1997)'
_computing_structure_solution 'SHELXS97 (Sheldrick, 1997)'
_diffrn_ambient_temperature 293(2)
_diffrn_measured_fraction_theta_full 0.988
_diffrn_measured_fraction_theta_max 0.988
_diffrn_measurement_device_type 'Bruker SMART CCD area-detector'
_diffrn_measurement_method '\f and \w scans'
_diffrn_radiation_monochromator graphite
_diffrn_radiation_source 'fine-focus sealed tube'
_diffrn_radiation_type 'Mo K\a'
_diffrn_radiation_wavelength 0.71073
_diffrn_reflns_av_R_equivalents 0.0232
_diffrn_reflns_av_sigmaI/netI 0.0308
_diffrn_reflns_limit_h_max 12
_diffrn_reflns_limit_h_min -13
_diffrn_reflns_limit_k_max 6
_diffrn_reflns_limit_k_min -9
_diffrn_reflns_limit_l_max 15
_diffrn_reflns_limit_l_min -15
_diffrn_reflns_number 4992
_diffrn_reflns_theta_full 27.87
_diffrn_reflns_theta_max 27.87
_diffrn_reflns_theta_min 3.38
_diffrn_standards_decay_% 0
_diffrn_standards_number 0
_exptl_absorpt_coefficient_mu 0.327
_exptl_absorpt_correction_T_max 0.943
_exptl_absorpt_correction_T_min 0.902
_exptl_absorpt_correction_type multi-scan
_exptl_absorpt_process_details '(SADABS; Sheldrick, 1996)'
_exptl_crystal_colour orange
_exptl_crystal_density_diffrn 1.122
_exptl_crystal_density_method 'not measured'
_exptl_crystal_description Block
_exptl_crystal_F_000 284
_exptl_crystal_size_max 0.24
_exptl_crystal_size_mid 0.20
_exptl_crystal_size_min 0.18
_refine_diff_density_max 0.156
_refine_diff_density_min -0.112
_refine_ls_extinction_method none
_refine_ls_goodness_of_fit_ref 0.991
_refine_ls_hydrogen_treatment constr
_refine_ls_matrix_type full
_refine_ls_number_parameters 123
_refine_ls_number_reflns 1828
_refine_ls_number_restraints 36
_refine_ls_restrained_S_all 1.011
_refine_ls_R_factor_all 0.0793
_refine_ls_R_factor_gt 0.0378
_refine_ls_shift/su_max 0.002
_refine_ls_shift/su_mean <0.001
_refine_ls_structure_factor_coef Fsqd
_refine_ls_weighting_details 'w=1/[\s^2^(Fo^2^)+(0.0519P)^2^+0.0516P] where P=(Fo^2^+2Fc^2^)/3'
_refine_ls_weighting_scheme calc
_refine_ls_wR_factor_gt 0.1011
_refine_ls_wR_factor_ref 0.1157
_reflns_number_gt 979
_reflns_number_total 1828
_reflns_threshold_expression 'I > 2\s(I)'
_cod_data_source_file ci6564.cif
_cod_data_source_block I
_cod_depositor_comments
;
The following automatic conversions were performed:
'_symmetry_cell_setting' value 'Monoclinic' changed to 'monoclinic'
according to '/home/saulius/struct/CIF-dictionaries/cif_core.dic'
dictionary named 'cif_core.dic' version 2.4.1 from
2010-06-29.

'_geom_bond_publ_flag' value 'Y' changed to 'y' according to
'/home/saulius/struct/CIF-dictionaries/cif_core.dic' dictionary named
'cif_core.dic' version 2.4.1 from 2010-06-29 (11
times).

'_geom_angle_publ_flag' value 'Y' changed to 'y' according to
'/home/saulius/struct/CIF-dictionaries/cif_core.dic' dictionary named
'cif_core.dic' version 2.4.1 from 2010-06-29 (5 times).

Automatic conversion script
Id: cif_fix_enum 1527 2010-12-29 10:47:43Z saulius 

The following automatic conversions were performed:

'_symmetry_cell_setting' value 'Monoclinic' changed to 'monoclinic'
according to /home/saulius/struct/CIF-dictionaries/cif_core.dic
dictionary named 'cif_core.dic' version 2.4.1 from
2010-06-29.

'_geom_bond_publ_flag' value 'Y' changed to 'y'
according to /home/saulius/struct/CIF-dictionaries/cif_core.dic
dictionary named 'cif_core.dic' version 2.4.1 from 2010-06-29 (11
times).

'_geom_angle_publ_flag' value 'Y' changed to 'y' according
to /home/saulius/struct/CIF-dictionaries/cif_core.dic dictionary
named 'cif_core.dic' version 2.4.1 from 2010-06-29 (5 times).

Automatic conversion script
Id: cif_fix_values 1715 2011-07-08 13:25:40Z adriana 
;
_cod_original_sg_symbol_H-M 'P 21/c'
_cod_database_code 2205673

loop_
_symmetry_equiv_pos_as_xyz
'x, y, z'
'-x, y+1/2, -z+1/2'
'-x, -y, -z'
'x, -y-1/2, z-1/2'

loop_
_atom_site_label
_atom_site_fract_x
_atom_site_fract_y
_atom_site_fract_z
_atom_site_U_iso_or_equiv
_atom_site_adp_type
_atom_site_calc_flag
_atom_site_refinement_flags
_atom_site_occupancy
_atom_site_disorder_assembly
_atom_site_disorder_group
_atom_site_type_symbol
S1 0.34853(6) 0.22246(8) 0.44569(6) 0.1048(3) Uani d . 1 . . S
N1 0.58653(15) 0.1209(2) 0.41561(13) 0.0850(5) Uani d D 1 . . N
H1A 0.6623 0.0441 0.4400 0.102 Uiso d PR 0.666(4) A 1 H
H1B 0.6476 0.0323 0.4115 0.102 Uiso d PR 0.334(4) A 2 H
C1 0.48805(17) 0.0890(2) 0.46279(14) 0.0692(5) Uani d . 1 . . C
N2 0.8349(6) 0.1618(11) 0.3602(6) 0.089(2) Uani d PD 0.666(4) A 1 N
C2 0.5908(6) 0.2657(7) 0.3278(6) 0.0913(19) Uani d PD 0.666(4) A 1 C
H2A 0.6161 0.3817 0.3719 0.110 Uiso calc PR 0.666(4) A 1 H
H2B 0.4965 0.2789 0.2635 0.110 Uiso calc PR 0.666(4) A 1 H
C3 0.6981(4) 0.2201(5) 0.2691(3) 0.0956(11) Uani d PD 0.666(4) A 1 C
H3A 0.6601 0.1228 0.2084 0.115 Uiso calc PR 0.666(4) A 1 H
H3B 0.7134 0.3270 0.2249 0.115 Uiso calc PR 0.666(4) A 1 H
C4 0.9230(4) 0.0740(6) 0.2986(4) 0.1237(15) Uani d PD 0.666(4) A 1 C
H4A 1.0120 0.0343 0.3603 0.186 Uiso calc PR 0.666(4) A 1 H
H4B 0.9424 0.1599 0.2431 0.186 Uiso calc PR 0.666(4) A 1 H
H4C 0.8728 -0.0302 0.2519 0.186 Uiso calc PR 0.666(4) A 1 H
C5 0.9123(6) 0.3131(7) 0.4366(4) 0.1323(19) Uani d PD 0.666(4) A 1 C
H5A 1.0034 0.2704 0.4931 0.198 Uiso calc PR 0.666(4) A 1 H
H5B 0.8574 0.3619 0.4833 0.198 Uiso calc PR 0.666(4) A 1 H
H5C 0.9273 0.4073 0.3840 0.198 Uiso calc PR 0.666(4) A 1 H
N2' 0.8247(10) 0.1946(19) 0.3609(11) 0.077(4) Uani d PD 0.334(4) A 2 N
C2' 0.5945(11) 0.3100(13) 0.3685(13) 0.098(4) Uani d PD 0.334(4) A 2 C
H2'A 0.5599 0.3980 0.4147 0.118 Uiso calc PR 0.334(4) A 2 H
H2'B 0.5338 0.3182 0.2810 0.118 Uiso calc PR 0.334(4) A 2 H
C3' 0.7503(6) 0.3553(8) 0.3838(6) 0.087(2) Uani d PD 0.334(4) A 2 C
H3'A 0.7510 0.4520 0.3258 0.104 Uiso calc PR 0.334(4) A 2 H
H3'B 0.8009 0.4000 0.4679 0.104 Uiso calc PR 0.334(4) A 2 H
C4' 0.7820(10) 0.1586(13) 0.2265(7) 0.138(3) Uani d PDU 0.334(4) A 2 C
H4'A 0.6822 0.1255 0.1932 0.207 Uiso calc PR 0.334(4) A 2 H
H4'B 0.8387 0.0598 0.2132 0.207 Uiso calc PR 0.334(4) A 2 H
H4'C 0.7971 0.2670 0.1851 0.207 Uiso calc PR 0.334(4) A 2 H
C5' 0.9798(7) 0.2200(14) 0.4172(9) 0.132(3) Uani d PDU 0.334(4) A 2 C
H5'A 1.0277 0.1159 0.3984 0.198 Uiso calc PR 0.334(4) A 2 H
H5'B 1.0069 0.2317 0.5060 0.198 Uiso calc PR 0.334(4) A 2 H
H5'C 1.0069 0.3291 0.3840 0.198 Uiso calc PR 0.334(4) A 2 H

loop_
_atom_site_aniso_label
_atom_site_aniso_U_11
_atom_site_aniso_U_22
_atom_site_aniso_U_33
_atom_site_aniso_U_12
_atom_site_aniso_U_13
_atom_site_aniso_U_23
S1 0.0879(4) 0.0858(4) 0.1471(6) 0.0242(3) 0.0499(4) 0.0344(3)
N1 0.0762(9) 0.0827(10) 0.1000(11) 0.0090(8) 0.0362(8) 0.0303(8)
C1 0.0647(9) 0.0629(10) 0.0766(11) -0.0026(8) 0.0212(8) 0.0063(7)
N2 0.087(4) 0.096(4) 0.085(4) -0.017(2) 0.033(3) -0.011(2)
C2 0.093(3) 0.090(3) 0.097(4) 0.015(2) 0.043(2) 0.032(3)
C3 0.111(3) 0.093(2) 0.087(2) -0.0183(19) 0.042(2) 0.0084(17)
C4 0.114(3) 0.143(3) 0.130(3) -0.013(3) 0.064(3) -0.021(3)
C5 0.150(5) 0.141(4) 0.111(3) -0.061(4) 0.052(3) -0.041(3)
N2' 0.079(7) 0.070(5) 0.097(9) -0.020(4) 0.049(7) 0.001(4)
C2' 0.121(7) 0.091(6) 0.110(9) -0.001(5) 0.073(6) 0.032(6)
C3' 0.095(5) 0.068(4) 0.105(4) -0.009(3) 0.046(4) 0.011(3)
C4' 0.149(7) 0.143(6) 0.135(6) -0.011(5) 0.068(5) -0.027(5)
C5' 0.098(5) 0.133(7) 0.173(8) -0.007(5) 0.057(5) 0.025(6)

loop_
_atom_type_symbol
_atom_type_description
_atom_type_scat_dispersion_real
_atom_type_scat_dispersion_imag
_atom_type_scat_source
C C 0.0033 0.0016 ' International Tables Vol. C, Tables 4.2.6.8 and 6.1.1.4'
H H 0.0000 0.0000 ' International Tables Vol. C, Tables 4.2.6.8 and 6.1.1.4'
N N 0.0061 0.0033 ' International Tables Vol. C, Tables 4.2.6.8 and 6.1.1.4'
S S 0.1246 0.1234 ' International Tables Vol. C, Tables 4.2.6.8 and 6.1.1.4'

loop_
_geom_angle_atom_site_label_1
_geom_angle_atom_site_label_2
_geom_angle_atom_site_label_3
_geom_angle_site_symmetry_1
_geom_angle_site_symmetry_3
_geom_angle
_geom_angle_publ_flag
C1 N1 C2 . . 128.6(2) y
C1 N1 C2' . . 117.5(5) y
C1 N1 H1A . . 115.7 ?
C2 N1 H1A . . 115.7 ?
C2' N1 H1A . . 122.6 ?
C1 N1 H1B . . 121.3 ?
C2 N1 H1B . . 107.1 ?
C2' N1 H1B . . 121.3 ?
N1 C1 C1 . 3_656 113.26(18) ?
N1 C1 S1 . . 125.09(13) y
C1 C1 S1 3_656 . 121.65(17) y
C5 N2 C3 . . 111.9(6) y
C5 N2 C4 . . 110.2(5) y
C3 N2 C4 . . 110.7(5) y
N1 C2 C3 . . 110.5(3) ?
N1 C2 H2A . . 109.6 ?
C3 C2 H2A . . 109.6 ?
N1 C2 H2B . . 109.6 ?
C3 C2 H2B . . 109.6 ?
H2A C2 H2B . . 108.1 ?
N2 C3 C2 . . 112.4(4) ?
N2 C3 H3A . . 109.1 ?
C2 C3 H3A . . 109.1 ?
N2 C3 H3B . . 109.1 ?
C2 C3 H3B . . 109.1 ?
H3A C3 H3B . . 107.9 ?
C5' N2' C3' . . 110.2(8) y
C5' N2' C4' . . 110.6(8) y
C3' N2' C4' . . 110.9(9) y
N1 C2' C3' . . 109.8(7) ?
N1 C2' H2'A . . 109.7 ?
C3' C2' H2'A . . 109.7 ?
N1 C2' H2'B . . 109.7 ?
C3' C2' H2'B . . 109.7 ?
H2'A C2' H2'B . . 108.2 ?
N2' C3' C2' . . 111.4(7) ?
N2' C3' H3'A . . 109.3 ?
C2' C3' H3'A . . 109.3 ?
N2' C3' H3'B . . 109.3 ?
C2' C3' H3'B . . 109.3 ?
H3'A C3' H3'B . . 108.0 ?
N2' C4' H4'A . . 109.5 ?
N2' C4' H4'B . . 109.5 ?
H4'A C4' H4'B . . 109.5 ?
N2' C4' H4'C . . 109.5 ?
H4'A C4' H4'C . . 109.5 ?
H4'B C4' H4'C . . 109.5 ?
N2' C5' H5'A . . 109.5 ?
N2' C5' H5'B . . 109.5 ?
H5'A C5' H5'B . . 109.5 ?
N2' C5' H5'C . . 109.5 ?
H5'A C5' H5'C . . 109.5 ?
H5'B C5' H5'C . . 109.5 ?

loop_
_geom_bond_atom_site_label_1
_geom_bond_atom_site_label_2
_geom_bond_site_symmetry_2
_geom_bond_distance
_geom_bond_publ_flag
S1 C1 . 1.6496(17) y
N1 C1 . 1.2993(19) y
N1 C2 . 1.469(4) y
N1 C2' . 1.492(7) y
N1 H1A . 0.90 y
N1 H1B . 0.90 y
C1 C1 3_656 1.524(3) y
N2 C5 . 1.447(6) y
N2 C3 . 1.453(6) y
N2 C4 . 1.456(6) y
C2 C3 . 1.491(6) y
C2 H2A . 0.97 ?
C2 H2B . 0.97 ?
C3 H3A . 0.97 ?
C3 H3B . 0.97 ?
C4 H4A . 0.96 ?
C4 H4B . 0.96 ?
C4 H4C . 0.96 ?
C5 H5A . 0.96 ?
C5 H5B . 0.96 ?
C5 H5C . 0.96 ?
N2' C5' . 1.458(9) ?
N2' C3' . 1.459(9) ?
N2' C4' . 1.468(9) ?
C2' C3' . 1.535(9) ?
C2' H2'A . 0.97 ?
C2' H2'B . 0.97 ?
C3' H3'A . 0.97 ?
C3' H3'B . 0.97 ?
C4' H4'A . 0.96 ?
C4' H4'B . 0.96 ?
C4' H4'C . 0.96 ?
C5' H5'A . 0.96 ?
C5' H5'B . 0.96 ?
C5' H5'C . 0.96 ?

loop_
_geom_hbond_atom_site_label_D
_geom_hbond_atom_site_label_H
_geom_hbond_atom_site_label_A
_geom_hbond_site_symmetry_A
_geom_hbond_distance_DH
_geom_hbond_distance_HA
_geom_hbond_distance_DA
_geom_hbond_angle_DHA
N1 H1A S1 3_656 0.90 2.37 2.910(2) 119
N1 H1B N2 . 0.90 2.35 2.782(7) 110

loop_
_geom_torsion_atom_site_label_1
_geom_torsion_atom_site_label_2
_geom_torsion_atom_site_label_3
_geom_torsion_atom_site_label_4
_geom_torsion_site_symmetry_4
_geom_torsion
C2 N1 C1 C1 3_656 172.4(4)
C2' N1 C1 C1 3_656 -165.3(6)
C2 N1 C1 S1 . -7.2(4)
C2' N1 C1 S1 . 15.1(7)
C1 N1 C2 C3 . -163.0(3)
C2' N1 C2 C3 . 131.3(18)
C5 N2 C3 C2 . -71.5(7)
C4 N2 C3 C2 . 165.2(5)
N1 C2 C3 N2 . -47.4(6)
C1 N1 C2' C3' . 149.3(6)
C2 N1 C2' C3' . -84.1(16)
C5' N2' C3' C2' . -160.0(9)
C4' N2' C3' C2' . 77.3(11)
N1 C2' C3' N2' . 36.6(12)
